data_7036983
loop_
_publ_author_name
'Binder, Justin F.'
'Corrente, Andrea M.'
'Macdonald, Charles L. B.'

_publ_section_title
;
 A simple route to phosphamethine cyanines from S,N-heterocyclic carbenes.
;
_journal_issue 5
_journal_name_full 'Dalton transactions (Cambridge, England : 2003)'
_journal_page_first 2138
_journal_page_last 2147
_journal_paper_doi 10.1039/c5dt03019f
_journal_volume 45
_journal_year 2016
_chemical_formula_moiety 'C14 H22 N2 P S4, I'
_chemical_formula_sum 'C14 H22 I N2 P S4'
_chemical_formula_weight 504.44
_chemical_name_systematic
;
 ?
;
_space_group_crystal_system monoclinic
_space_group_IT_number 14
_space_group_name_Hall '-P 2yn'
_space_group_name_H-M_alt 'P 1 21/n 1'
_symmetry_space_group_name_Hall '-P 2yn'
_symmetry_space_group_name_H-M 'P 1 21/n 1'
_atom_sites_solution_hydrogens geom
_atom_sites_solution_primary heavy
_audit_creation_date 2015-07-06
_audit_creation_method
;
Olex2 1.2
(compiled 2015.01.26 svn.r3150 for OlexSys, GUI svn.r4998)
;
_audit_update_record
;
2015-07-20 deposited with the CCDC.
2015-10-28 downloaded from the CCDC.
;
_cell_angle_alpha 90
_cell_angle_beta 103.289(2)
_cell_angle_gamma 90
_cell_formula_units_Z 4
_cell_length_a 11.8142(7)
_cell_length_b 7.1440(4)
_cell_length_c 24.3816(13)
_cell_measurement_reflns_used 9760
_cell_measurement_temperature 173.2
_cell_measurement_theta_max 38.52
_cell_measurement_theta_min 2.98
_cell_volume 2002.7(2)
_computing_cell_refinement 'SAINT v8.34A (Bruker, 2013)'
_computing_data_reduction 'SAINT v8.34A (Bruker, 2013)'
_computing_molecular_graphics 'Olex2 (Dolomanov et al., 2009)'
_computing_publication_material 'Olex2 (Dolomanov et al., 2009)'
_computing_structure_refinement 'XL (Sheldrick, 2008)'
_computing_structure_solution 'XS (Sheldrick, 2008)'
_diffrn_ambient_temperature 173.2
_diffrn_measured_fraction_theta_full 0.999
_diffrn_measured_fraction_theta_max 0.996
_diffrn_measurement_device_type 'Bruker APEX-II Photon 100'
_diffrn_measurement_method '\f and \w scans'
_diffrn_radiation_type MoK\a
_diffrn_radiation_wavelength 0.71073
_diffrn_reflns_av_R_equivalents 0.0389
_diffrn_reflns_av_unetI/netI 0.0254
_diffrn_reflns_laue_measured_fraction_full 0.999
_diffrn_reflns_laue_measured_fraction_max 0.996
_diffrn_reflns_limit_h_max 20
_diffrn_reflns_limit_h_min -20
_diffrn_reflns_limit_k_max 12
_diffrn_reflns_limit_k_min -12
_diffrn_reflns_limit_l_max 42
_diffrn_reflns_limit_l_min -42
_diffrn_reflns_number 94035
_diffrn_reflns_point_group_measured_fraction_full 0.999
_diffrn_reflns_point_group_measured_fraction_max 0.996
_diffrn_reflns_theta_full 26.000
_diffrn_reflns_theta_max 38.653
_diffrn_reflns_theta_min 2.978
_diffrn_standards_number 0
_exptl_absorpt_coefficient_mu 2.094
_exptl_absorpt_correction_T_max 0.7476
_exptl_absorpt_correction_T_min 0.6789
_exptl_absorpt_correction_type multi-scan
_exptl_absorpt_process_details
;
SADABS-2014/5 (Bruker,2014/5) was used for absorption correction.
wR2(int) was 0.0572 before and 0.0460 after correction.
The Ratio of minimum to maximum transmission is 0.9081.
The \l/2 correction factor is 0.00150.
;
_exptl_crystal_colour 'clear yellow'
_exptl_crystal_colour_lustre clear
_exptl_crystal_colour_primary yellow
_exptl_crystal_density_diffrn 1.673
_exptl_crystal_description prism
_exptl_crystal_F_000 1008
_exptl_crystal_size_max 0.206
_exptl_crystal_size_mid 0.16
_exptl_crystal_size_min 0.094
_refine_diff_density_max 1.440
_refine_diff_density_min -1.081
_refine_diff_density_rms 0.100
_refine_ls_extinction_method none
_refine_ls_goodness_of_fit_ref 1.059
_refine_ls_hydrogen_treatment constr
_refine_ls_matrix_type full
_refine_ls_number_parameters 205
_refine_ls_number_reflns 11356
_refine_ls_number_restraints 0
_refine_ls_restrained_S_all 1.059
_refine_ls_R_factor_all 0.0515
_refine_ls_R_factor_gt 0.0340
_refine_ls_shift/su_max 0.003
_refine_ls_shift/su_mean 0.000
_refine_ls_structure_factor_coef Fsqd
_refine_ls_weighting_details 'w=1/[\s^2^(Fo^2^)+(0.0226P)^2^+1.5227P] where P=(Fo^2^+2Fc^2^)/3'
_refine_ls_weighting_scheme calc
_refine_ls_wR_factor_gt 0.0612
_refine_ls_wR_factor_ref 0.0657
_reflns_Friedel_coverage 0.000
_reflns_number_gt 9058
_reflns_number_total 11356
_reflns_threshold_expression 'I > 2\s(I)'
_cod_data_source_file c5dt03019f2.cif
_cod_data_source_block jb208s2
_cod_depositor_comments 'Adding full bibliography for 7036976--7036983.cif.'
_cod_database_code 7036983
_shelxl_version_number 2013-4
_shelx_space_group_comment
;
The symmetry employed for this shelxl refinement is uniquely defined
by the following loop, which should always be used as a source of
symmetry information in preference to the above space-group names.
They are only intended as comments.
;
_shelx_estimated_absorpt_t_max 0.828
_shelx_estimated_absorpt_t_min 0.672
_olex2_refinement_description
;
1. Fixed Uiso
 At 1.2 times of:
  All C(H,H) groups
 At 1.5 times of:
  All C(H,H,H) groups
2.a Secondary CH2 refined with riding coordinates:
 C151(H15A,H15B), C251(H25A,H25B)
2.b Idealised Me refined as rotating group:
 C141(H14A,H14B,H14C), C231(H23A,H23B,H23C), C241(H24A,H24B,H24C), C131(H13A,
 H13B,H13C), C252(H25C,H25D,H25E), C152(H15C,H15D,H15E)
;
_olex2_submission_special_instructions 'No special instructions were received'

loop_
_space_group_symop_operation_xyz
'x, y, z'
'-x+1/2, y+1/2, -z+1/2'
'-x, -y, -z'
'x-1/2, -y-1/2, z-1/2'

loop_
_atom_site_label
_atom_site_type_symbol
_atom_site_fract_x
_atom_site_fract_y
_atom_site_fract_z
_atom_site_U_iso_or_equiv
_atom_site_adp_type
_atom_site_occupancy
_atom_site_site_symmetry_order
_atom_site_calc_flag
_atom_site_refinement_flags_posn
S22 S -0.14057(3) 0.82160(5) 0.65363(2) 0.01873(6) Uani 1 1 d .
P1 P 0.01093(3) 0.50857(5) 0.61992(2) 0.01340(5) Uani 1 1 d .
S12 S -0.05502(3) 0.76076(5) 0.51680(2) 0.01655(6) Uani 1 1 d .
S2 S 0.16162(3) 0.59799(5) 0.61053(2) 0.01999(6) Uani 1 1 d .
S1 S -0.01649(3) 0.24609(5) 0.63486(2) 0.02112(6) Uani 1 1 d .
N25 N 0.01323(10) 0.66856(15) 0.72800(4) 0.01605(18) Uani 1 1 d .
C141 C -0.39618(12) 0.6579(2) 0.47165(6) 0.0225(3) Uani 1 1 d .
H14A H -0.4129 0.5379 0.4520 0.034 Uiso 1 1 calc GR
H14B H -0.4217 0.7605 0.4450 0.034 Uiso 1 1 calc GR
H14C H -0.4378 0.6646 0.5020 0.034 Uiso 1 1 calc GR
N15 N -0.21289(9) 0.56688(15) 0.54164(4) 0.01384(17) Uani 1 1 d .
C11 C -0.09803(11) 0.59844(17) 0.55841(5) 0.01399(19) Uani 1 1 d .
C21 C -0.03356(11) 0.66113(17) 0.67255(5) 0.01469(19) Uani 1 1 d .
C14 C -0.26905(11) 0.67403(17) 0.49583(5) 0.01502(19) Uani 1 1 d .
C13 C -0.19365(11) 0.78931(18) 0.47711(5) 0.0157(2) Uani 1 1 d .
C151 C -0.27672(12) 0.42620(19) 0.56789(6) 0.0186(2) Uani 1 1 d .
H15A H -0.3544 0.4761 0.5689 0.022 Uiso 1 1 calc R
H15B H -0.2337 0.4028 0.6072 0.022 Uiso 1 1 calc R
C23 C -0.12060(13) 0.90418(19) 0.72143(6) 0.0198(2) Uani 1 1 d .
C24 C -0.03396(13) 0.80714(18) 0.75639(6) 0.0192(2) Uani 1 1 d .
C251 C 0.10590(13) 0.5389(2) 0.75747(6) 0.0215(2) Uani 1 1 d .
H25A H 0.1046 0.4243 0.7345 0.026 Uiso 1 1 calc R
H25B H 0.0896 0.5017 0.7940 0.026 Uiso 1 1 calc R
C231 C -0.19404(16) 1.0598(2) 0.73507(7) 0.0304(3) Uani 1 1 d .
H23A H -0.2004 1.1587 0.7067 0.046 Uiso 1 1 calc GR
H23B H -0.1582 1.1107 0.7723 0.046 Uiso 1 1 calc GR
H23C H -0.2717 1.0120 0.7351 0.046 Uiso 1 1 calc GR
C241 C 0.00896(17) 0.8360(2) 0.81835(6) 0.0290(3) Uani 1 1 d .
H24A H 0.0009 0.7192 0.8382 0.044 Uiso 1 1 calc GR
H24B H -0.0369 0.9345 0.8310 0.044 Uiso 1 1 calc GR
H24C H 0.0910 0.8731 0.8265 0.044 Uiso 1 1 calc GR
C131 C -0.22009(13) 0.9185(2) 0.42782(6) 0.0223(3) Uani 1 1 d .
H13A H -0.1602 1.0159 0.4325 0.033 Uiso 1 1 calc GR
H13B H -0.2963 0.9767 0.4253 0.033 Uiso 1 1 calc GR
H13C H -0.2212 0.8478 0.3933 0.033 Uiso 1 1 calc GR
C252 C 0.22586(14) 0.6262(3) 0.76789(7) 0.0319(3) Uani 1 1 d .
H25C H 0.2446 0.6555 0.7317 0.048 Uiso 1 1 calc GR
H25D H 0.2834 0.5381 0.7889 0.048 Uiso 1 1 calc GR
H25E H 0.2271 0.7414 0.7898 0.048 Uiso 1 1 calc GR
I1 I -0.45913(2) 0.83875(2) 0.61789(2) 0.02427(3) Uani 1 1 d .
C152 C -0.29075(15) 0.2437(2) 0.53526(7) 0.0279(3) Uani 1 1 d .
H15C H -0.3335 0.2666 0.4964 0.042 Uiso 1 1 calc GR
H15D H -0.3339 0.1541 0.5531 0.042 Uiso 1 1 calc GR
H15E H -0.2139 0.1923 0.5352 0.042 Uiso 1 1 calc GR

loop_
_atom_site_aniso_label
_atom_site_aniso_U_11
_atom_site_aniso_U_22
_atom_site_aniso_U_33
_atom_site_aniso_U_23
_atom_site_aniso_U_13
_atom_site_aniso_U_12
S22 0.02130(14) 0.01747(13) 0.01571(13) -0.00149(10) 0.00076(11) 0.00503(11)
P1 0.01315(12) 0.01266(12) 0.01344(12) 0.00010(10) 0.00112(10) 0.00006(10)
S12 0.01488(12) 0.01722(13) 0.01666(13) 0.00320(10) 0.00180(10) -0.00260(10)
S2 0.01425(13) 0.02291(15) 0.02268(15) 0.00156(12) 0.00397(11) -0.00153(11)
S1 0.02168(15) 0.01370(13) 0.02583(16) 0.00258(11) 0.00106(12) -0.00060(11)
N25 0.0187(5) 0.0148(4) 0.0133(4) -0.0004(3) 0.0011(3) -0.0005(4)
C141 0.0147(5) 0.0301(7) 0.0204(6) 0.0040(5) -0.0009(4) -0.0016(5)
N15 0.0138(4) 0.0149(4) 0.0123(4) -0.0005(3) 0.0019(3) -0.0016(3)
C11 0.0143(5) 0.0143(5) 0.0129(5) 0.0002(4) 0.0021(4) -0.0002(4)
C21 0.0153(5) 0.0142(4) 0.0138(5) 0.0000(4) 0.0017(4) -0.0003(4)
C14 0.0147(5) 0.0163(5) 0.0131(4) -0.0004(4) 0.0011(4) 0.0006(4)
C13 0.0161(5) 0.0165(5) 0.0134(5) 0.0009(4) 0.0010(4) 0.0007(4)
C151 0.0162(5) 0.0204(5) 0.0197(5) 0.0043(4) 0.0049(4) -0.0031(4)
C23 0.0247(6) 0.0167(5) 0.0178(5) -0.0034(4) 0.0045(5) 0.0012(5)
C24 0.0255(6) 0.0160(5) 0.0158(5) -0.0021(4) 0.0042(4) -0.0007(4)
C251 0.0232(6) 0.0214(6) 0.0168(5) 0.0010(4) -0.0020(5) 0.0030(5)
C231 0.0363(8) 0.0264(7) 0.0280(7) -0.0073(6) 0.0067(6) 0.0100(6)
C241 0.0445(9) 0.0249(7) 0.0154(6) -0.0048(5) 0.0021(6) 0.0032(7)
C131 0.0218(6) 0.0237(6) 0.0202(6) 0.0080(5) 0.0023(5) 0.0011(5)
C252 0.0221(7) 0.0424(9) 0.0267(7) -0.0053(7) -0.0036(6) -0.0019(6)
I1 0.02525(5) 0.02204(4) 0.02430(5) 0.00146(3) 0.00317(3) 0.00467(3)
C152 0.0278(7) 0.0196(6) 0.0326(8) -0.0003(5) -0.0005(6) -0.0075(5)

loop_
_atom_type_symbol
_atom_type_description
_atom_type_scat_dispersion_real
_atom_type_scat_dispersion_imag
_atom_type_scat_source
C C 0.0033 0.0016 'International Tables Vol C Tables 4.2.6.8 and 6.1.1.4'
H H 0.0000 0.0000 'International Tables Vol C Tables 4.2.6.8 and 6.1.1.4'
N N 0.0061 0.0033 'International Tables Vol C Tables 4.2.6.8 and 6.1.1.4'
P P 0.1023 0.0942 'International Tables Vol C Tables 4.2.6.8 and 6.1.1.4'
S S 0.1246 0.1234 'International Tables Vol C Tables 4.2.6.8 and 6.1.1.4'
I I -0.4742 1.8119 'International Tables Vol C Tables 4.2.6.8 and 6.1.1.4'

loop_
_geom_angle_atom_site_label_1
_geom_angle_atom_site_label_2
_geom_angle_atom_site_label_3
_geom_angle
C21 S22 C23 92.38(6)
S1 P1 S2 122.06(2)
C11 P1 S2 105.91(4)
C11 P1 S1 111.72(4)
C21 P1 S2 107.49(4)
C21 P1 S1 110.55(4)
C21 P1 C11 95.86(6)
C11 S12 C13 92.32(6)
C21 N25 C24 114.18(11)
C21 N25 C251 123.39(11)
C24 N25 C251 122.42(11)
H14A C141 H14B 109.5
H14A C141 H14C 109.5
H14B C141 H14C 109.5
C14 C141 H14A 109.5
C14 C141 H14B 109.5
C14 C141 H14C 109.5
C11 N15 C14 114.47(10)
C11 N15 C151 124.01(11)
C14 N15 C151 121.49(10)
S12 C11 P1 118.29(7)
N15 C11 P1 130.82(9)
N15 C11 S12 110.71(9)
S22 C21 P1 121.62(7)
N25 C21 S22 110.98(9)
N25 C21 P1 127.35(10)
N15 C14 C141 121.87(11)
C13 C14 C141 126.24(12)
C13 C14 N15 111.89(11)
C14 C13 S12 110.59(9)
C14 C13 C131 127.64(12)
C131 C13 S12 121.71(10)
N15 C151 H15A 109.4
N15 C151 H15B 109.4
N15 C151 C152 111.14(11)
H15A C151 H15B 108.0
C152 C151 H15A 109.4
C152 C151 H15B 109.4
C24 C23 S22 110.15(10)
C24 C23 C231 129.13(13)
C231 C23 S22 120.72(11)
N25 C24 C241 121.21(13)
C23 C24 N25 112.29(12)
C23 C24 C241 126.50(13)
N25 C251 H25A 109.1
N25 C251 H25B 109.1
N25 C251 C252 112.39(13)
H25A C251 H25B 107.9
C252 C251 H25A 109.1
C252 C251 H25B 109.1
C23 C231 H23A 109.5
C23 C231 H23B 109.5
C23 C231 H23C 109.5
H23A C231 H23B 109.5
H23A C231 H23C 109.5
H23B C231 H23C 109.5
C24 C241 H24A 109.5
C24 C241 H24B 109.5
C24 C241 H24C 109.5
H24A C241 H24B 109.5
H24A C241 H24C 109.5
H24B C241 H24C 109.5
C13 C131 H13A 109.5
C13 C131 H13B 109.5
C13 C131 H13C 109.5
H13A C131 H13B 109.5
H13A C131 H13C 109.5
H13B C131 H13C 109.5
C251 C252 H25C 109.5
C251 C252 H25D 109.5
C251 C252 H25E 109.5
H25C C252 H25D 109.5
H25C C252 H25E 109.5
H25D C252 H25E 109.5
C151 C152 H15C 109.5
C151 C152 H15D 109.5
C151 C152 H15E 109.5
H15C C152 H15D 109.5
H15C C152 H15E 109.5
H15D C152 H15E 109.5

loop_
_geom_bond_atom_site_label_1
_geom_bond_atom_site_label_2
_geom_bond_distance
S22 C21 1.6903(13)
S22 C23 1.7197(14)
P1 S2 1.9538(5)
P1 S1 1.9514(5)
P1 C11 1.8522(12)
P1 C21 1.8494(13)
S12 C11 1.6939(13)
S12 C13 1.7122(13)
N25 C21 1.3390(16)
N25 C24 1.3955(17)
N25 C251 1.4872(18)
C141 H14A 0.9800
C141 H14B 0.9800
C141 H14C 0.9800
C141 C14 1.4864(18)
N15 C11 1.3433(16)
N15 C14 1.3904(16)
N15 C151 1.4866(16)
C14 C13 1.3665(18)
C13 C131 1.4903(18)
C151 H15A 0.9900
C151 H15B 0.9900
C151 C152 1.517(2)
C23 C24 1.361(2)
C23 C231 1.494(2)
C24 C241 1.4932(19)
C251 H25A 0.9900
C251 H25B 0.9900
C251 C252 1.515(2)
C231 H23A 0.9800
C231 H23B 0.9800
C231 H23C 0.9800
C241 H24A 0.9800
C241 H24B 0.9800
C241 H24C 0.9800
C131 H13A 0.9800
C131 H13B 0.9800
C131 H13C 0.9800
C252 H25C 0.9800
C252 H25D 0.9800
C252 H25E 0.9800
C152 H15C 0.9800
C152 H15D 0.9800
C152 H15E 0.9800

loop_
_geom_torsion_atom_site_label_1
_geom_torsion_atom_site_label_2
_geom_torsion_atom_site_label_3
_geom_torsion_atom_site_label_4
_geom_torsion
S22 C23 C24 N25 -0.50(16)
S22 C23 C24 C241 -179.66(13)
S2 P1 C11 S12 -11.16(8)
S2 P1 C11 N15 174.13(11)
S2 P1 C21 S22 106.68(7)
S2 P1 C21 N25 -70.53(12)
S1 P1 C11 S12 -146.20(6)
S1 P1 C11 N15 39.09(13)
S1 P1 C21 S22 -117.88(7)
S1 P1 C21 N25 64.91(12)
C141 C14 C13 S12 -179.34(11)
C141 C14 C13 C131 -2.2(2)
N15 C14 C13 S12 0.20(14)
N15 C14 C13 C131 177.32(13)
C11 P1 C21 S22 -2.05(9)
C11 P1 C21 N25 -179.26(12)
C11 S12 C13 C14 -0.66(10)
C11 S12 C13 C131 -177.97(12)
C11 N15 C14 C141 -179.89(12)
C11 N15 C14 C13 0.54(16)
C11 N15 C151 C152 -96.18(15)
C21 S22 C23 C24 -0.32(12)
C21 S22 C23 C231 -179.76(14)
C21 P1 C11 S12 98.93(8)
C21 P1 C11 N15 -75.78(13)
C21 N25 C24 C23 1.37(17)
C21 N25 C24 C241 -179.42(14)
C21 N25 C251 C252 99.63(15)
C14 N15 C11 P1 174.00(10)
C14 N15 C11 S12 -1.03(14)
C14 N15 C151 C152 81.99(15)
C13 S12 C11 P1 -174.77(8)
C13 S12 C11 N15 0.96(10)
C151 N15 C11 P1 -7.72(19)
C151 N15 C11 S12 177.26(10)
C151 N15 C14 C141 1.77(18)
C151 N15 C14 C13 -177.80(11)
C23 S22 C21 P1 -176.54(9)
C23 S22 C21 N25 1.09(10)
C24 N25 C21 S22 -1.59(14)
C24 N25 C21 P1 175.87(10)
C24 N25 C251 C252 -81.57(17)
C251 N25 C21 S22 177.30(10)
C251 N25 C21 P1 -5.25(19)
C251 N25 C24 C23 -177.53(13)
C251 N25 C24 C241 1.7(2)
C231 C23 C24 N25 178.88(15)
C231 C23 C24 C241 -0.3(3)
